data_7213677
loop_
_publ_author_name
'Li, Shaobin'
'Ma, Huiyuan'
'Pang, Haijun'
'Zhang, Zhuanfang'
'Yu, Yan'
'Liu, Heng'
'Yu, Tingting'

_publ_section_title
;
 Tuning the dimension of POM-based inorganic--organic hybrids from 3D
 self-penetrating framework to 1D poly-pendant chain via changing POM
 clusters and introducing secondary spacers
;
_journal_issue 10
_journal_name_full CrystEngComm
_journal_page_first 2045
_journal_paper_doi 10.1039/c3ce42064g
_journal_volume 16
_journal_year 2014
_chemical_formula_moiety 'C30 H43 Cu2 N16 O42 P W12,8(O)'
_chemical_formula_sum 'C30 H43 Cu2 N16 O50 P W12'
_chemical_formula_weight 3791.79
_chemical_name_systematic
; 
 ? 
;
_space_group_IT_number 2
_symmetry_cell_setting triclinic
_symmetry_space_group_name_Hall '-P 1'
_symmetry_space_group_name_H-M 'P -1'
_atom_sites_solution_hydrogens geom
_atom_sites_solution_primary direct
_atom_sites_solution_secondary difmap
_audit_creation_method SHELXL-97
_cell_angle_alpha 92.714(5)
_cell_angle_beta 109.859(5)
_cell_angle_gamma 110.756(5)
_cell_formula_units_Z 1
_cell_length_a 12.191(5)
_cell_length_b 13.180(5)
_cell_length_c 13.506(5)
_cell_measurement_temperature 293(2)
_cell_volume 1873.6(13)
_computing_cell_refinement 'Bruker SMART'
_computing_data_collection 'Bruker SMART'
_computing_data_reduction 'Bruker SMART'
_computing_molecular_graphics 'Bruker SMART'
_computing_publication_material 'Bruker SMART'
_computing_structure_refinement 'SHELXL-97 (Sheldrick, 1997)'
_computing_structure_solution 'SHELXS-97 (Sheldrick, 1990)'
_diffrn_ambient_temperature 293(2)
_diffrn_measured_fraction_theta_full 0.993
_diffrn_measured_fraction_theta_max 0.993
_diffrn_radiation_monochromator graphite
_diffrn_radiation_source 'fine-focus sealed tube'
_diffrn_radiation_type MoK\a
_diffrn_radiation_wavelength 0.71069
_diffrn_reflns_av_R_equivalents 0.0302
_diffrn_reflns_av_sigmaI/netI 0.0684
_diffrn_reflns_limit_h_max 14
_diffrn_reflns_limit_h_min -12
_diffrn_reflns_limit_k_max 15
_diffrn_reflns_limit_k_min -15
_diffrn_reflns_limit_l_max 16
_diffrn_reflns_limit_l_min -15
_diffrn_reflns_number 9411
_diffrn_reflns_theta_full 25.00
_diffrn_reflns_theta_max 25.00
_diffrn_reflns_theta_min 1.63
_exptl_absorpt_coefficient_mu 19.015
_exptl_absorpt_correction_T_max 0.102
_exptl_absorpt_correction_T_min 0.060
_exptl_absorpt_correction_type multi-scan
_exptl_absorpt_process_details '(SADABS; Sheldrick, 2003)'
_exptl_crystal_density_diffrn 3.342
_exptl_crystal_density_method 'not measured'
_exptl_crystal_F_000 1675.0
_exptl_crystal_size_max 0.16
_exptl_crystal_size_mid 0.14
_exptl_crystal_size_min 0.12
_refine_diff_density_max 3.089
_refine_diff_density_min -2.733
_refine_diff_density_rms 0.423
_refine_ls_extinction_method none
_refine_ls_goodness_of_fit_ref 1.081
_refine_ls_hydrogen_treatment constr
_refine_ls_matrix_type full
_refine_ls_number_parameters 520
_refine_ls_number_reflns 6546
_refine_ls_number_restraints 332
_refine_ls_restrained_S_all 1.071
_refine_ls_R_factor_all 0.0987
_refine_ls_R_factor_gt 0.0715
_refine_ls_shift/su_max 0.000
_refine_ls_shift/su_mean 0.000
_refine_ls_structure_factor_coef Fsqd
_refine_ls_weighting_details 'calc w=1/[\s^2^(Fo^2^)+(0.0916P)^2^+122.2912P] where P=(Fo^2^+2Fc^2^)/3'
_refine_ls_weighting_scheme calc
_refine_ls_wR_factor_gt 0.1865
_refine_ls_wR_factor_ref 0.2044
_reflns_number_gt 4941
_reflns_number_total 6592
_reflns_threshold_expression >2sigma(I)
_cod_data_source_file c3ce42064g.txt
_cod_data_source_block Compound4
_cod_depositor_comments
;
The following automatic conversions were performed:

'_symmetry_cell_setting' value 'Triclinic' changed to 'triclinic'
according to
/usr/data/users/saulius/automatic-downloads/current/RSC/lib/dictionaries/cif_core.dic
dictionary named 'cif_core.dic' version 2.4.2 from 2011-04-26.

Automatic conversion script
Id: cif_fix_values 2281 2013-09-26 08:29:07Z andrius 
;
_cod_original_sg_symbol_H-M P-1
_cod_database_code 7213677

loop_
_symmetry_equiv_pos_as_xyz
'x, y, z'
'-x, -y, -z'

loop_
_atom_site_label
_atom_site_type_symbol
_atom_site_fract_x
_atom_site_fract_y
_atom_site_fract_z
_atom_site_U_iso_or_equiv
_atom_site_adp_type
_atom_site_occupancy
_atom_site_symmetry_multiplicity
_atom_site_calc_flag
_atom_site_refinement_flags
W5 W 0.84157(9) 0.07137(8) 0.26063(7) 0.0214(3) Uani 1 1 d U
W2 W 0.75972(10) -0.00073(10) 0.59101(8) 0.0322(3) Uani 1 1 d U
P1 P 1.0000 0.0000 0.5000 0.0068(12) Uani 1 2 d SU
W3 W 0.92789(11) 0.23732(9) 0.51052(9) 0.0319(3) Uani 1 1 d U
W4 W 1.16438(11) 0.23614(9) 0.41413(9) 0.0344(3) Uani 1 1 d U
W1 W 0.67835(10) -0.16819(10) 0.34364(10) 0.0388(3) Uani 1 1 d U
W6 W 0.91664(12) -0.16387(10) 0.25080(9) 0.0377(3) Uani 1 1 d U
Cu1 Cu 0.6506(2) 0.0515(2) -0.0441(2) 0.0204(6) Uani 1 1 d U
N1 N 0.7676(18) 0.1826(17) -0.0769(16) 0.026(4) Uani 1 1 d U
O9 O 1.242(2) 0.3452(18) 0.3751(19) 0.060(6) Uani 1 1 d U
O18 O 0.5275(17) -0.2467(16) 0.2724(16) 0.041(4) Uani 1 1 d U
O21 O 0.7918(18) 0.1305(19) 0.5351(17) 0.051(4) Uani 1 1 d U
O22 O 0.9106(19) 0.0713(17) 0.7088(17) 0.047(3) Uani 1 1 d U
O2 O 0.881(2) -0.2381(16) 0.1340(14) 0.041(4) Uani 1 1 d U
C32 C 1.190(2) 0.697(2) 0.203(2) 0.041(7) Uani 1 1 d U
H32 H 1.2200 0.6810 0.2703 0.050 Uiso 1 1 calc R
N6 N 0.7417(16) -0.0471(17) -0.0685(15) 0.023(3) Uani 1 1 d U
O12 O 0.956(4) 0.075(3) 0.556(3) 0.036(3) Uani 0.50 1 d PU
O10 O 1.0096(15) 0.1654(16) 0.2946(14) 0.033(3) Uani 1 1 d U
C10 C 0.691(2) -0.148(2) -0.0561(17) 0.021(4) Uani 1 1 d U
C38 C 0.836(2) -0.026(2) -0.1048(19) 0.029(4) Uani 1 1 d U
H38 H 0.8738 0.0452 -0.1153 0.034 Uiso 1 1 calc R
C41 C 1.027(3) 0.494(3) 0.239(2) 0.047(7) Uani 1 1 d U
H41 H 1.1138 0.5107 0.2696 0.057 Uiso 1 1 calc R
O13 O 0.667(2) -0.077(2) 0.4502(16) 0.054(4) Uani 1 1 d U
O5 O 0.6469(17) -0.0014(15) 0.6358(15) 0.036(3) Uani 1 1 d U
O3 O 0.9686(19) -0.2500(17) 0.3481(16) 0.050(4) Uani 1 1 d U
N3 N 0.4342(19) -0.2313(16) 0.0338(16) 0.026(4) Uani 1 1 d U
O8 O 0.7678(15) 0.1060(16) 0.1430(13) 0.031(3) Uani 1 1 d U
O4 O 0.784(2) -0.1279(18) 0.6287(15) 0.050(4) Uani 1 1 d U
O1 O 0.8821(18) -0.0409(16) 0.2099(16) 0.041(3) Uani 1 1 d U
O11 O 0.8356(15) 0.1670(16) 0.3624(14) 0.035(3) Uani 1 1 d U
O19 O 1.0739(17) 0.2882(15) 0.4795(15) 0.038(3) Uani 1 1 d U
O20 O 0.895(2) 0.3489(17) 0.5151(19) 0.055(5) Uani 1 1 d U
C1 C 0.885(2) 0.2457(19) -0.0060(19) 0.025(5) Uani 1 1 d U
H1 H 0.9106 0.2279 0.0616 0.030 Uiso 1 1 calc R
C8 C 1.068(2) 0.637(2) 0.1282(19) 0.025(5) Uani 1 1 d U
C2 C 0.969(3) 0.334(2) -0.027(2) 0.037(6) Uani 1 1 d U
H2 H 1.0487 0.3751 0.0255 0.044 Uiso 1 1 calc R
O17 O 1.2779(19) 0.2524(17) 0.5546(16) 0.047(4) Uani 1 1 d U
O16 O 0.763(2) -0.2155(16) 0.2706(19) 0.053(5) Uani 1 1 d U
C3 C 0.734(2) 0.214(2) -0.168(2) 0.031(6) Uani 1 1 d U
H3 H 0.6512 0.1740 -0.2158 0.037 Uiso 1 1 calc R
C6 C 0.777(3) 0.445(2) 0.158(3) 0.046(6) Uani 1 1 d U
H6 H 0.6917 0.4321 0.1335 0.055 Uiso 1 1 calc R
C4 C 0.981(3) 0.549(2) 0.163(2) 0.035(5) Uani 1 1 d U
C7 C 0.944(3) 0.414(3) 0.271(3) 0.057(8) Uani 1 1 d U
H7 H 0.9751 0.3756 0.3209 0.068 Uiso 1 1 calc R
C5 C 0.851(3) 0.518(2) 0.115(3) 0.043(7) Uani 1 1 d U
H5 H 0.8160 0.5451 0.0552 0.052 Uiso 1 1 calc R
N5 N 0.5478(17) -0.0883(15) -0.0103(14) 0.018(3) Uani 1 1 d U
N2 N 0.4543(16) -0.1293(14) 0.0239(13) 0.014(3) Uani 1 1 d U
O23 O 0.7051(17) -0.0407(16) 0.2790(17) 0.044(3) Uani 1 1 d U
N4 N 0.5154(19) -0.2628(16) 0.0056(16) 0.026(4) Uani 1 1 d U
C9 C 0.586(2) -0.1707(19) -0.0182(18) 0.021(4) Uani 1 1 d U
C11 C 0.878(3) -0.106(3) -0.128(2) 0.041(6) Uani 1 1 d U
H11 H 0.9454 -0.0870 -0.1508 0.049 Uiso 1 1 calc R
N8 N 0.820(3) 0.391(2) 0.232(2) 0.051(6) Uani 1 1 d U
N9 N 0.822(2) -0.208(2) -0.1160(18) 0.042(5) Uani 1 1 d U
C17 C 0.729(3) -0.233(2) -0.080(2) 0.035(5) Uani 1 1 d U
H17 H 0.6895 -0.3041 -0.0701 0.042 Uiso 1 1 calc R
O24 O 1.127(3) 0.076(3) 0.495(3) 0.024(3) Uani 0.50 1 d PU
O25 O 0.986(3) 0.091(3) 0.444(3) 0.024(2) Uani 0.50 1 d PU
O2W O 0.619(3) 0.2641(19) 0.265(2) 0.082(9) Uani 1 1 d .
O26 O 0.905(3) -0.042(3) 0.387(3) 0.029(2) Uani 0.50 1 d PU
O27 O 0.5027(15) 0.9723(15) 0.7640(14) 0.033(4) Uani 1 1 d .
O1W O 0.410(4) 0.781(4) 0.474(4) 0.17(2) Uani 1 1 d .
O3W O 0.453(5) 0.576(4) 0.432(5) 0.24(3) Uani 1 1 d .
O4W O 0.498(6) 0.536(3) 0.104(4) 0.21(3) Uani 1 1 d .

loop_
_atom_site_aniso_label
_atom_site_aniso_U_11
_atom_site_aniso_U_22
_atom_site_aniso_U_33
_atom_site_aniso_U_23
_atom_site_aniso_U_13
_atom_site_aniso_U_12
W5 0.0214(5) 0.0313(6) 0.0155(5) 0.0119(4) 0.0088(4) 0.0124(4)
W2 0.0246(6) 0.0603(8) 0.0249(6) 0.0148(5) 0.0190(5) 0.0216(5)
P1 0.0067(15) 0.0074(15) 0.0065(15) 0.0006(9) 0.0034(10) 0.0022(10)
W3 0.0386(6) 0.0318(6) 0.0314(6) 0.0112(5) 0.0145(5) 0.0188(5)
W4 0.0340(6) 0.0357(6) 0.0332(6) 0.0163(5) 0.0164(5) 0.0089(5)
W1 0.0233(6) 0.0415(7) 0.0397(7) 0.0038(5) 0.0058(5) 0.0059(5)
W6 0.0467(7) 0.0401(7) 0.0231(6) -0.0005(5) 0.0176(5) 0.0102(6)
Cu1 0.0161(13) 0.0288(16) 0.0217(14) 0.0109(12) 0.0141(12) 0.0076(12)
N1 0.020(8) 0.037(8) 0.029(9) 0.016(8) 0.018(7) 0.008(6)
O9 0.057(12) 0.046(11) 0.062(13) 0.019(10) 0.034(9) -0.010(8)
O18 0.027(6) 0.037(9) 0.049(10) 0.017(7) 0.007(7) 0.010(6)
O21 0.027(8) 0.078(9) 0.054(10) 0.035(9) 0.019(8) 0.021(7)
O22 0.047(4) 0.048(4) 0.047(4) 0.0096(12) 0.0179(16) 0.0181(17)
O2 0.066(13) 0.042(10) 0.024(7) 0.009(7) 0.019(9) 0.028(10)
C32 0.022(10) 0.051(17) 0.047(16) 0.030(14) 0.008(9) 0.012(9)
N6 0.008(8) 0.039(8) 0.018(9) 0.004(8) 0.003(7) 0.008(7)
O12 0.054(9) 0.045(8) 0.033(6) 0.011(6) 0.029(8) 0.034(8)
O10 0.021(5) 0.053(7) 0.026(6) 0.003(5) 0.012(4) 0.012(5)
C10 0.015(10) 0.038(9) 0.010(10) -0.001(10) 0.002(8) 0.014(9)
C38 0.027(8) 0.039(8) 0.026(9) 0.007(7) 0.018(7) 0.012(6)
C41 0.036(12) 0.06(2) 0.045(18) 0.026(14) 0.016(13) 0.012(13)
O13 0.060(8) 0.082(12) 0.030(6) 0.008(6) 0.009(6) 0.048(8)
O5 0.036(3) 0.037(3) 0.036(3) 0.0071(12) 0.0147(16) 0.0140(16)
O3 0.044(11) 0.049(11) 0.041(10) 0.019(8) 0.009(9) 0.007(9)
N3 0.026(10) 0.025(9) 0.031(11) 0.013(9) 0.018(9) 0.006(8)
O8 0.016(7) 0.057(10) 0.019(5) 0.014(5) 0.007(5) 0.011(6)
O4 0.067(13) 0.055(7) 0.026(9) 0.001(7) 0.006(9) 0.036(8)
O1 0.041(3) 0.041(3) 0.041(3) 0.0074(11) 0.0164(14) 0.0157(15)
O11 0.015(7) 0.060(8) 0.031(6) 0.000(5) 0.006(5) 0.019(6)
O19 0.026(7) 0.030(6) 0.044(10) -0.010(7) 0.008(6) 0.002(6)
O20 0.049(12) 0.041(8) 0.074(15) -0.005(9) 0.014(11) 0.027(9)
C1 0.028(10) 0.026(12) 0.020(10) 0.012(9) 0.012(7) 0.007(7)
C8 0.025(7) 0.029(9) 0.025(8) 0.005(6) 0.013(6) 0.011(6)
C2 0.025(12) 0.039(15) 0.050(17) 0.013(13) 0.026(12) 0.005(9)
O17 0.047(6) 0.042(7) 0.040(7) -0.003(6) -0.005(5) 0.025(5)
O16 0.054(8) 0.029(7) 0.083(15) 0.006(6) 0.046(9) 0.008(6)
C3 0.013(11) 0.040(15) 0.037(11) 0.021(11) 0.007(9) 0.008(11)
C6 0.046(8) 0.040(10) 0.056(10) 0.003(7) 0.030(7) 0.013(7)
C4 0.035(9) 0.034(14) 0.037(15) 0.009(10) 0.018(11) 0.010(9)
C7 0.063(13) 0.06(2) 0.06(2) 0.033(17) 0.042(16) 0.022(16)
C5 0.032(9) 0.019(14) 0.07(2) 0.013(12) 0.012(12) 0.004(11)
N5 0.020(6) 0.025(6) 0.016(7) 0.012(5) 0.011(5) 0.012(5)
N2 0.011(6) 0.018(6) 0.010(7) 0.006(6) 0.004(5) 0.003(5)
O23 0.028(5) 0.044(7) 0.066(11) 0.023(7) 0.025(6) 0.014(5)
N4 0.031(11) 0.021(8) 0.028(11) 0.007(9) 0.013(9) 0.010(8)
C9 0.025(8) 0.023(6) 0.017(8) 0.000(6) 0.010(6) 0.009(6)
C11 0.047(16) 0.071(15) 0.032(15) 0.020(15) 0.023(13) 0.044(14)
N8 0.055(11) 0.036(14) 0.062(17) 0.012(11) 0.035(13) 0.006(12)
N9 0.057(15) 0.058(11) 0.032(12) 0.001(12) 0.023(11) 0.041(13)
C17 0.049(15) 0.048(12) 0.022(13) 0.007(12) 0.015(12) 0.034(12)
O24 0.024(3) 0.025(3) 0.024(3) 0.0046(12) 0.0096(13) 0.0093(14)
O25 0.024(2) 0.024(2) 0.024(2) 0.0056(11) 0.0088(12) 0.0095(12)
O2W 0.080(18) 0.041(14) 0.11(2) 0.055(15) 0.037(17) 0.008(13)
O26 0.029(2) 0.029(2) 0.029(2) 0.0059(11) 0.0108(12) 0.0112(13)
O27 0.021(9) 0.052(12) 0.031(10) 0.019(9) 0.017(8) 0.013(9)
O1W 0.08(3) 0.21(5) 0.14(4) 0.03(4) 0.02(3) -0.02(3)
O3W 0.15(5) 0.16(4) 0.23(6) 0.00(4) 0.05(4) -0.10(4)
O4W 0.35(8) 0.05(2) 0.18(5) 0.01(3) 0.06(5) 0.07(3)

loop_
_atom_type_symbol
_atom_type_description
_atom_type_scat_dispersion_real
_atom_type_scat_dispersion_imag
_atom_type_scat_source
C C 0.0033 0.0016 'International Tables Vol C Tables 4.2.6.8 and 6.1.1.4'
H H 0.0000 0.0000 'International Tables Vol C Tables 4.2.6.8 and 6.1.1.4'
N N 0.0061 0.0033 'International Tables Vol C Tables 4.2.6.8 and 6.1.1.4'
O O 0.0106 0.0060 'International Tables Vol C Tables 4.2.6.8 and 6.1.1.4'
P P 0.1023 0.0942 'International Tables Vol C Tables 4.2.6.8 and 6.1.1.4'
Cu Cu 0.3201 1.2651 'International Tables Vol C Tables 4.2.6.8 and 6.1.1.4'
W W -0.8490 6.8722 'International Tables Vol C Tables 4.2.6.8 and 6.1.1.4'

loop_
_geom_angle_atom_site_label_1
_geom_angle_atom_site_label_2
_geom_angle_atom_site_label_3
_geom_angle
_geom_angle_site_symmetry_1
_geom_angle_site_symmetry_3
O8 W5 O10 101.1(8) . .
O8 W5 O11 102.4(8) . .
O10 W5 O11 88.2(7) . .
O8 W5 O23 102.7(8) . .
O10 W5 O23 156.2(8) . .
O11 W5 O23 87.3(9) . .
O8 W5 O1 101.1(9) . .
O10 W5 O1 86.8(8) . .
O11 W5 O1 156.5(8) . .
O23 W5 O1 88.1(8) . .
O8 W5 O26 159.7(11) . .
O10 W5 O26 91.5(10) . .
O11 W5 O26 93.8(10) . .
O23 W5 O26 65.5(10) . .
O1 W5 O26 63.4(10) . .
O8 W5 O25 160.1(10) . .
O10 W5 O25 64.6(9) . .
O11 W5 O25 65.0(9) . .
O23 W5 O25 92.4(10) . .
O1 W5 O25 92.2(9) . .
O26 W5 O25 40.1(11) . .
O5 W2 O22 104.3(9) . .
O5 W2 O13 103.2(9) . .
O22 W2 O13 152.5(9) . .
O5 W2 O4 102.5(9) . .
O22 W2 O4 83.7(9) . .
O13 W2 O4 88.9(9) . .
O5 W2 O21 101.8(9) . .
O22 W2 O21 88.9(9) . .
O13 W2 O21 87.1(10) . .
O4 W2 O21 155.6(9) . .
O5 W2 O12 158.0(11) . .
O22 W2 O12 62.9(11) . .
O13 W2 O12 91.4(11) . .
O4 W2 O12 94.0(11) . .
O21 W2 O12 62.1(10) . .
O5 W2 O24 158.0(10) . 2_756
O22 W2 O24 89.5(10) . 2_756
O13 W2 O24 63.8(10) . 2_756
O4 W2 O24 61.5(10) . 2_756
O21 W2 O24 95.3(10) . 2_756
O12 W2 O24 43.9(11) . 2_756
O25 P1 O25 180.000(7) . 2_756
O25 P1 O26 68.0(18) . .
O25 P1 O26 112.0(18) 2_756 .
O25 P1 O26 112.0(18) . 2_756
O25 P1 O26 68.0(18) 2_756 2_756
O26 P1 O26 180.000(8) . 2_756
O25 P1 O24 69.3(17) . .
O25 P1 O24 110.7(16) 2_756 .
O26 P1 O24 107.0(17) . .
O26 P1 O24 73.0(17) 2_756 .
O25 P1 O24 110.7(16) . 2_756
O25 P1 O24 69.3(17) 2_756 2_756
O26 P1 O24 73.0(17) . 2_756
O26 P1 O24 107.0(17) 2_756 2_756
O24 P1 O24 180.000(4) . 2_756
O25 P1 O12 113.4(17) . 2_756
O25 P1 O12 66.6(17) 2_756 2_756
O26 P1 O12 73.6(19) . 2_756
O26 P1 O12 106.4(19) 2_756 2_756
O24 P1 O12 73.0(19) . 2_756
O24 P1 O12 107.0(19) 2_756 2_756
O25 P1 O12 66.6(17) . .
O25 P1 O12 113.4(17) 2_756 .
O26 P1 O12 106.4(19) . .
O26 P1 O12 73.6(19) 2_756 .
O24 P1 O12 107.0(19) . .
O24 P1 O12 73.0(19) 2_756 .
O12 P1 O12 180(2) 2_756 .
O20 W3 O3 102.7(11) . 2_756
O20 W3 O19 102.1(10) . .
O3 W3 O19 88.0(9) 2_756 .
O20 W3 O21 102.2(10) . .
O3 W3 O21 88.5(9) 2_756 .
O19 W3 O21 155.7(9) . .
O20 W3 O11 102.5(10) . .
O3 W3 O11 154.8(9) 2_756 .
O19 W3 O11 87.4(8) . .
O21 W3 O11 85.6(9) . .
O20 W3 O12 160.3(12) . .
O3 W3 O12 64.5(11) 2_756 .
O19 W3 O12 92.7(10) . .
O21 W3 O12 64.2(11) . .
O11 W3 O12 91.0(11) . .
O20 W3 O25 159.4(11) . .
O3 W3 O25 92.6(10) 2_756 .
O19 W3 O25 64.4(9) . .
O21 W3 O25 91.8(10) . .
O11 W3 O25 63.2(9) . .
O12 W3 O25 40.2(10) . .
O9 W4 O17 102.2(11) . .
O9 W4 O4 103.1(11) . 2_756
O17 W4 O4 88.1(8) . 2_756
O9 W4 O19 103.1(11) . .
O17 W4 O19 85.7(8) . .
O4 W4 O19 153.8(9) 2_756 .
O9 W4 O10 103.6(10) . .
O17 W4 O10 154.2(9) . .
O4 W4 O10 87.3(8) 2_756 .
O19 W4 O10 87.4(7) . .
O9 W4 O24 159.0(12) . .
O17 W4 O24 63.4(10) . .
O4 W4 O24 63.2(10) 2_756 .
O19 W4 O24 91.4(9) . .
O10 W4 O24 92.0(10) . .
O9 W4 O25 160.0(11) . .
O17 W4 O25 92.0(10) . .
O4 W4 O25 91.3(10) 2_756 .
O19 W4 O25 63.6(9) . .
O10 W4 O25 62.7(9) . .
O24 W4 O25 41.0(10) . .
O18 W1 O17 101.9(9) . 2_756
O18 W1 O16 102.9(10) . .
O17 W1 O16 88.4(10) 2_756 .
O18 W1 O13 102.2(10) . .
O17 W1 O13 88.6(9) 2_756 .
O16 W1 O13 154.7(10) . .
O18 W1 O23 102.6(9) . .
O17 W1 O23 155.4(9) 2_756 .
O16 W1 O23 88.8(9) . .
O13 W1 O23 83.6(9) . .
O18 W1 O24 157.4(10) . 2_756
O17 W1 O24 62.1(10) 2_756 2_756
O16 W1 O24 92.9(10) . 2_756
O13 W1 O24 63.7(9) . 2_756
O23 W1 O24 93.6(10) . 2_756
O18 W1 O26 159.8(10) . .
O17 W1 O26 93.5(10) 2_756 .
O16 W1 O26 64.0(10) . .
O13 W1 O26 91.1(11) . .
O23 W1 O26 63.5(9) . .
O24 W1 O26 42.8(11) 2_756 .
O2 W6 O16 103.0(10) . .
O2 W6 O3 102.8(9) . .
O16 W6 O3 87.1(10) . .
O2 W6 O1 101.9(9) . .
O16 W6 O1 87.5(9) . .
O3 W6 O1 155.3(9) . .
O2 W6 O22 103.6(10) . 2_756
O16 W6 O22 153.4(9) . 2_756
O3 W6 O22 87.8(9) . 2_756
O1 W6 O22 86.4(8) . 2_756
O2 W6 O26 159.8(10) . .
O16 W6 O26 65.4(10) . .
O3 W6 O26 93.3(10) . .
O1 W6 O26 62.7(10) . .
O22 W6 O26 88.9(10) 2_756 .
O2 W6 O12 156.7(10) . 2_756
O16 W6 O12 93.4(11) . 2_756
O3 W6 O12 61.1(10) . 2_756
O1 W6 O12 95.2(10) . 2_756
O22 W6 O12 61.6(10) 2_756 2_756
O26 W6 O12 43.4(11) . 2_756
N2 Cu1 N1 93.4(8) 2_655 .
N2 Cu1 N5 93.2(7) 2_655 .
N1 Cu1 N5 173.2(8) . .
N2 Cu1 N6 173.1(7) 2_655 .
N1 Cu1 N6 93.0(8) . .
N5 Cu1 N6 80.4(7) . .
N2 Cu1 O8 87.1(6) 2_655 .
N1 Cu1 O8 93.4(7) . .
N5 Cu1 O8 85.7(7) . .
N6 Cu1 O8 95.0(7) . .
C3 N1 C1 115(2) . .
C3 N1 Cu1 121.8(17) . .
C1 N1 Cu1 122.7(15) . .
W2 O21 W3 138.2(11) . .
W2 O22 W6 143.1(12) . 2_756
C8 C32 C3 115(2) . 2_765
C10 N6 C38 116(2) . .
C10 N6 Cu1 113.7(14) . .
C38 N6 Cu1 129.9(17) . .
P1 O12 O25 54.4(15) . .
P1 O12 W3 128.6(19) . .
O25 O12 W3 74.2(17) . .
P1 O12 W2 122(2) . .
O25 O12 W2 134(2) . .
W3 O12 W2 94.5(12) . .
P1 O12 W6 118.8(19) . 2_756
O25 O12 W6 133(2) . 2_756
W3 O12 W6 92.6(12) . 2_756
W2 O12 W6 91.4(11) . 2_756
W5 O10 W4 140.8(10) . .
N6 C10 C17 123(2) . .
N6 C10 C9 115.3(19) . .
C17 C10 C9 121(2) . .
N6 C38 C11 123(2) . .
C4 C41 C7 119(3) . .
W2 O13 W1 140.2(11) . .
W3 O3 W6 141.2(13) 2_756 .
N2 N3 N4 110.1(17) . .
W5 O8 Cu1 148.0(11) . .
W2 O4 W4 141.1(12) . 2_756
W6 O1 W5 140.3(11) . .
W5 O11 W3 139.3(9) . .
W3 O19 W4 140.9(10) . .
N1 C1 C2 124(2) . .
C32 C8 C2 118(2) . 2_765
C32 C8 C4 118(2) . .
C2 C8 C4 124(2) 2_765 .
C1 C2 C8 119(3) . 2_765
W1 O17 W4 140.7(12) 2_756 .
W6 O16 W1 139.9(12) . .
N1 C3 C32 127(2) . 2_765
N8 C6 C5 124(3) . .
C5 C4 C41 119(3) . .
C5 C4 C8 120(2) . .
C41 C4 C8 121(2) . .
N8 C7 C41 123(3) . .
C4 C5 C6 117(3) . .
N2 N5 C9 104.3(17) . .
N2 N5 Cu1 141.7(14) . .
C9 N5 Cu1 113.9(14) . .
N3 N2 N5 110.4(16) . .
N3 N2 Cu1 124.6(13) . 2_655
N5 N2 Cu1 124.8(13) . 2_655
W5 O23 W1 138.0(10) . .
C9 N4 N3 102.9(18) . .
N4 C9 N5 112.3(19) . .
N4 C9 C10 131(2) . .
N5 C9 C10 116(2) . .
N9 C11 C38 119(2) . .
C7 N8 C6 118(3) . .
C17 N9 C11 120(2) . .
N9 C17 C10 119(3) . .
P1 O24 O25 53.5(14) . .
P1 O24 W4 126.5(17) . .
O25 O24 W4 73.0(15) . .
P1 O24 W1 122.4(17) . 2_756
O25 O24 W1 133(2) . 2_756
W4 O24 W1 93.0(11) . 2_756
P1 O24 W2 121.2(17) . 2_756
O25 O24 W2 133(2) . 2_756
W4 O24 W2 93.2(11) . 2_756
W1 O24 W2 91.5(10) 2_756 2_756
P1 O25 O12 58.9(16) . .
P1 O25 O26 56.6(16) . .
O12 O25 O26 94(2) . .
P1 O25 O24 57.2(15) . .
O12 O25 O24 95(2) . .
O26 O25 O24 93(2) . .
P1 O25 W5 125.9(18) . .
O12 O25 W5 130(2) . .
O26 O25 W5 69.3(16) . .
O24 O25 W5 131.5(19) . .
P1 O25 W3 124.4(17) . .
O12 O25 W3 65.6(15) . .
O26 O25 W3 134(2) . .
O24 O25 W3 128(2) . .
W5 O25 W3 91.7(10) . .
P1 O25 W4 123.1(17) . .
O12 O25 W4 130(2) . .
O26 O25 W4 130(2) . .
O24 O25 W4 66.0(14) . .
W5 O25 W4 91.0(10) . .
W3 O25 W4 90.4(10) . .
P1 O26 O25 55.4(16) . .
P1 O26 W5 126.0(19) . .
O25 O26 W5 70.6(15) . .
P1 O26 W6 124.2(18) . .
O25 O26 W6 134(2) . .
W5 O26 W6 92.9(11) . .
P1 O26 W1 121.8(18) . .
O25 O26 W1 131(2) . .
W5 O26 W1 92.0(11) . .
W6 O26 W1 90.2(11) . .

loop_
_geom_bond_atom_site_label_1
_geom_bond_atom_site_label_2
_geom_bond_distance
_geom_bond_site_symmetry_2
W5 O8 1.712(16) .
W5 O10 1.857(17) .
W5 O11 1.858(17) .
W5 O23 1.893(18) .
W5 O1 1.885(19) .
W5 O26 2.42(3) .
W5 O25 2.44(3) .
W2 O5 1.677(18) .
W2 O22 1.86(2) .
W2 O13 1.86(2) .
W2 O4 1.87(2) .
W2 O21 1.89(2) .
W2 O12 2.46(4) .
W2 O24 2.48(3) 2_756
P1 O25 1.48(3) .
P1 O25 1.48(3) 2_756
P1 O26 1.50(3) .
P1 O26 1.50(3) 2_756
P1 O24 1.55(3) .
P1 O24 1.55(3) 2_756
P1 O12 1.56(3) 2_756
P1 O12 1.56(3) .
W3 O20 1.657(19) .
W3 O3 1.86(2) 2_756
W3 O19 1.865(18) .
W3 O21 1.900(19) .
W3 O11 1.919(18) .
W3 O12 2.36(3) .
W3 O25 2.49(3) .
W4 O9 1.636(19) .
W4 O17 1.878(19) .
W4 O4 1.888(19) 2_756
W4 O19 1.900(18) .
W4 O10 1.892(17) .
W4 O24 2.40(3) .
W4 O25 2.51(3) .
W1 O18 1.653(18) .
W1 O17 1.863(19) 2_756
W1 O16 1.880(19) .
W1 O13 1.90(2) .
W1 O23 1.907(19) .
W1 O24 2.46(3) 2_756
W1 O26 2.51(3) .
W6 O2 1.648(18) .
W6 O16 1.864(19) .
W6 O3 1.871(19) .
W6 O1 1.876(19) .
W6 O22 1.89(2) 2_756
W6 O26 2.46(3) .
W6 O12 2.50(4) 2_756
Cu1 N2 1.975(17) 2_655
Cu1 N1 1.992(19) .
Cu1 N5 2.003(18) .
Cu1 N6 2.064(19) .
Cu1 O8 2.365(17) .
N1 C3 1.29(3) .
N1 C1 1.34(3) .
O22 W6 1.89(2) 2_756
C32 C8 1.39(4) .
C32 C3 1.42(3) 2_765
N6 C10 1.30(3) .
N6 C38 1.34(3) .
O12 O25 1.67(4) .
O12 W6 2.50(4) 2_756
C10 C17 1.41(3) .
C10 C9 1.47(3) .
C38 C11 1.39(4) .
C41 C4 1.36(4) .
C41 C7 1.38(4) .
O3 W3 1.86(2) 2_756
N3 N2 1.30(3) .
N3 N4 1.35(3) .
O4 W4 1.888(19) 2_756
C1 C2 1.37(3) .
C8 C2 1.40(4) 2_765
C8 C4 1.49(3) .
C2 C8 1.40(4) 2_765
O17 W1 1.863(19) 2_756
C3 C32 1.42(3) 2_765
C6 N8 1.33(4) .
C6 C5 1.37(4) .
C4 C5 1.38(4) .
C7 N8 1.32(4) .
N5 N2 1.32(2) .
N5 C9 1.34(3) .
N2 Cu1 1.975(17) 2_655
N4 C9 1.34(3) .
C11 N9 1.33(4) .
N9 C17 1.33(3) .
O24 O25 1.72(4) .
O24 W1 2.46(3) 2_756
O24 W2 2.48(3) 2_756
O25 O26 1.67(5) .
